data_2000868
loop_
_publ_author_name
'Yamagata, K.'
'Achiwa, N.'
'Hashimoto, M.'
'Koyano, N.'
Ridwan
'Iwata, Y.'
'Shibuya, I.'

_publ_section_title
;
 Magnesium formate-urea (1/2)
;
_journal_issue 5
_journal_name_full 'Acta Crystallographica Section C'
_journal_page_first 793
_journal_page_last 795
_journal_paper_doi 10.1107/S0108270191012301
_journal_volume 48
_journal_year 1992
_chemical_formula_moiety 'C2 H2 Mg1 O4,C2 H8 N4 O2'
_chemical_formula_sum 'C4 H10 Mg N4 O6'
_chemical_formula_weight 234.48
_symmetry_cell_setting monoclinic
_symmetry_space_group_name_Hall '-C 2yc'
_symmetry_space_group_name_H-M 'C 1 2/c 1'
_cell_angle_alpha 90
_cell_angle_beta 123.000(10)
_cell_angle_gamma 90
_cell_formula_units_Z 16
_cell_length_a 17.094(2)
_cell_length_b 16.8420(10)
_cell_length_c 15.198(2)
_cell_volume 3669.6(8)
_diffrn_radiation_type Cu
_diffrn_radiation_wavelength 1.5418
_exptl_absorpt_coefficient_mu 0.1926
_exptl_crystal_density_diffrn 1.686
_exptl_crystal_density_meas 1.69
_exptl_crystal_F_000 1952
_cod_data_source_file as0495.cif
_cod_data_source_block as0495a
_cod_original_cell_volume 3669.6(6)
_cod_original_formula_sum 'C4 H10 Mg1 N4 O6'
_cod_database_code 2000868

loop_
_atom_site_label
_atom_site_fract_x
_atom_site_fract_y
_atom_site_fract_z
Mg1 .24637(4) .99384(3) .50333(4)
Mg2 .00323(4) 1.25441(3) .49683(4)
O1 .33739(8) .96467(7) .66157(9)
O2 .13991(9) 1.01026(8) .34515(9)
O3 .14593(8) .94602(8) .52240(10)
O4 .27517(8) .88325(7) .46110(10)
O5 .22174(9) 1.10795(7) .53920(10)
O6 .14386(9) 1.45859(7) .50030(10)
O7 .06013(9) 1.28359(7) .6534(9)
O8 -.04499(8) 1.23637(8) .33933(9)
O9 .13272(8) 1.20488(7) .53851(9)
O10 .04261(9) 1.36569(7) .47740(10)
O11 .03904(9) .85890(7) .49750(10)
O12 .37326(8) .79684(7) .46000(10)
N1 .44830(10) .96430(10) .83350(10)
N2 .39830(10) 1.08070(10) .74570(10)
N3 .05190(10) 1.02870(10) .17060(10)
N4 .20980(10) 1.02550(10) .25540(10)
N5 -.12570(10) 1.22970(10) .16410(10)
N6 -.20250(10) 1.23850(10) .24770(10)
N7 .15610(10) 1.28610(10) .82960(10)
N8 .11420(10) 1.16820(10) .74300(10)
C1 .39350(10) 1.00240(10) .74350(10)
C2 .13500(10) 1.02230(10) .26100(10)
C3 .10240(10) .88340(10) .4876(2)
C4 .35140(10) .86180(10) .4771(2)
C5 -.12220(10) 1.23470(10) .25350(10)
C6 .10780(10) 1.24690(10) .73880(10)
C7 .14990(10) 1.13450(10) .52910(10)
C8 .12070(10) 1.38970(10) .5058(2)
H1 .448(2) .913(2) .832(2)
H2 .493(2) .986(2) .883(2)
H3 .361(2) 1.1090(10) .690(2)
H4 .430(2) 1.1060(10) .799(2)
H5 .002(2) 1.0260(10) .173(2)
H6 .051(2) 1.047(2) .123(2)
H7 .204(2) 1.0370(10) .200(2)
H8 .2590(10) 1.0240(10) .307(2)
H9 .110(2) .852(2) .440(2)
H10 .407(2) .896(2) .516(3)
H11 -.173(2) 1.230(2) .114(2)
H12 -.071(2) 1.230(2) .169(2)
H13 -.257(2) 1.2470(10) .185(2)
H14 -.200(2) 1.249(2) .305(2)
H15 .188(2) 1.263(2) .882(2)
H16 .154(2) 1.338(2) .826(2)
H17 .085(2) 1.1450(10) .689(2)
H18 .148(2) 1.1470(10) .799(2)
H19 .101(2) 1.098(2) .512(2)
H20 .176(2) 1.354(2) .545(3)
